data_7150771
loop_
_publ_author_name
'Chantarasriwong, Oraphin'
'Cho, Woo Cheal'
'Batova, Ayse'
'Chavasiri, Warinthorn'
'Moore, Curtis'
'Rheingold, Arnold L.'
'Theodorakis, Emmanuel A.'

_publ_section_title
;
 Evaluation of the pharmacophoric motif of the caged Garcinia xanthones
;
_journal_issue 23
_journal_name_full 'Organic &amp; Biomolecular Chemistry'
_journal_page_first 4886
_journal_page_last 4894
_journal_paper_doi 10.1039/b913496d
_journal_volume 7
_journal_year 2009
_chemical_formula_sum 'C28 H35 N O4'
_chemical_formula_weight 449.57
_chemical_name_systematic
;
?
;
_space_group_IT_number 2
_symmetry_cell_setting triclinic
_symmetry_space_group_name_Hall '-P 1'
_symmetry_space_group_name_H-M 'P -1'
_atom_sites_solution_hydrogens geom
_atom_sites_solution_primary direct
_atom_sites_solution_secondary difmap
_audit_creation_method SHELXL-97
_cell_angle_alpha 106.4770(10)
_cell_angle_beta 93.9620(10)
_cell_angle_gamma 92.8280(10)
_cell_formula_units_Z 2
_cell_length_a 9.8106(7)
_cell_length_b 10.1395(8)
_cell_length_c 12.1918(9)
_cell_measurement_reflns_used 6169
_cell_measurement_temperature 100(2)
_cell_measurement_theta_max 27.50
_cell_measurement_theta_min 2.31
_cell_volume 1157.17(15)
_computing_cell_refinement 'Bruker SMART'
_computing_data_collection 'Bruker SMART'
_computing_data_reduction 'Bruker SAINT'
_computing_molecular_graphics 'Bruker SHELXTL'
_computing_publication_material 'Bruker SHELXTL'
_computing_structure_refinement 'SHELXL-97 (Sheldrick, 1997)'
_computing_structure_solution 'SHELXS-97 (Sheldrick, 1990)'
_diffrn_ambient_temperature 100(2)
_diffrn_measured_fraction_theta_full 0.952
_diffrn_measured_fraction_theta_max 0.952
_diffrn_measurement_device_type 'CCD area detector'
_diffrn_measurement_method 'phi and omega scans'
_diffrn_radiation_monochromator graphite
_diffrn_radiation_source 'fine-focus sealed tube'
_diffrn_radiation_type MoK\a
_diffrn_radiation_wavelength 0.71073
_diffrn_reflns_av_R_equivalents 0.0157
_diffrn_reflns_av_sigmaI/netI 0.0256
_diffrn_reflns_limit_h_max 12
_diffrn_reflns_limit_h_min -12
_diffrn_reflns_limit_k_max 13
_diffrn_reflns_limit_k_min -13
_diffrn_reflns_limit_l_max 15
_diffrn_reflns_limit_l_min -15
_diffrn_reflns_number 9915
_diffrn_reflns_theta_full 27.50
_diffrn_reflns_theta_max 27.50
_diffrn_reflns_theta_min 1.75
_exptl_absorpt_coefficient_mu 0.085
_exptl_absorpt_correction_T_max 0.9749
_exptl_absorpt_correction_T_min 0.9667
_exptl_absorpt_correction_type multi-scan
_exptl_absorpt_process_details SADABS
_exptl_crystal_colour colorless
_exptl_crystal_density_diffrn 1.290
_exptl_crystal_density_method 'not measured'
_exptl_crystal_description plate
_exptl_crystal_F_000 484
_exptl_crystal_size_max 0.40
_exptl_crystal_size_mid 0.40
_exptl_crystal_size_min 0.30
_refine_diff_density_max 0.422
_refine_diff_density_min -0.351
_refine_diff_density_rms 0.053
_refine_ls_extinction_method none
_refine_ls_goodness_of_fit_ref 1.095
_refine_ls_hydrogen_treatment constr
_refine_ls_matrix_type full
_refine_ls_number_parameters 298
_refine_ls_number_reflns 5073
_refine_ls_number_restraints 0
_refine_ls_restrained_S_all 1.095
_refine_ls_R_factor_all 0.0530
_refine_ls_R_factor_gt 0.0468
_refine_ls_shift/su_max 0.011
_refine_ls_shift/su_mean 0.002
_refine_ls_structure_factor_coef Fsqd
_refine_ls_weighting_details 'calc w=1/[\s^2^(Fo^2^)+(0.0700P)^2^+0.4000P] where P=(Fo^2^+2Fc^2^)/3'
_refine_ls_weighting_scheme calc
_refine_ls_wR_factor_gt 0.1261
_refine_ls_wR_factor_ref 0.1308
_reflns_number_gt 4408
_reflns_number_total 5073
_reflns_threshold_expression >2sigma(I)
_cod_data_source_file b913496d.txt
_cod_data_source_block theod24
_cod_depositor_comments
;
The following automatic conversions were performed:
'_symmetry_cell_setting' value 'Triclinic' changed to 'triclinic'
according to '/home/saulius/struct/CIF-dictionaries/cif_core.dic'
dictionary named 'cif_core.dic' version 2.4.1 from 2010-06-29.

Automatic conversion script
Id: cif_fix_enum 1527 2010-12-29 10:47:43Z saulius 
;
_cod_original_sg_symbol_H-M P-1
_cod_database_code 7150771

loop_
_symmetry_equiv_pos_as_xyz
'x, y, z'
'-x, -y, -z'

loop_
_atom_site_label
_atom_site_type_symbol
_atom_site_fract_x
_atom_site_fract_y
_atom_site_fract_z
_atom_site_U_iso_or_equiv
_atom_site_adp_type
_atom_site_occupancy
_atom_site_symmetry_multiplicity
_atom_site_calc_flag
_atom_site_refinement_flags
_atom_site_disorder_assembly
_atom_site_disorder_group
N1 N 0.29333(11) 0.72573(11) 0.48866(9) 0.0160(2) Uani 1 1 d . . .
O1 O 0.14476(9) 0.94212(9) 0.84656(8) 0.0159(2) Uani 1 1 d . . .
O2 O 0.40537(11) 1.10511(10) 0.66352(9) 0.0239(2) Uani 1 1 d . . .
O3 O 0.30252(11) 0.50478(10) 0.65457(9) 0.0233(2) Uani 1 1 d . . .
O4 O 0.22651(10) 0.68891(10) 0.87440(8) 0.0180(2) Uani 1 1 d . . .
C1 C 0.38040(15) 0.62232(14) 0.42279(12) 0.0201(3) Uani 1 1 d . . .
H1A H 0.4089 0.5611 0.4693 0.024 Uiso 1 1 calc R . .
H1B H 0.4640 0.6698 0.4067 0.024 Uiso 1 1 calc R . .
C2 C 0.30512(16) 0.53606(15) 0.31015(12) 0.0236(3) Uani 1 1 d . . .
H2A H 0.2248 0.4838 0.3263 0.028 Uiso 1 1 calc R . .
H2B H 0.3666 0.4689 0.2677 0.028 Uiso 1 1 calc R . .
C3 C 0.25756(17) 0.62633(16) 0.23633(12) 0.0257(3) Uani 1 1 d . . .
H3A H 0.2027 0.5693 0.1662 0.031 Uiso 1 1 calc R . .
H3B H 0.3377 0.6715 0.2129 0.031 Uiso 1 1 calc R . .
C4 C 0.17102(16) 0.73481(15) 0.30632(12) 0.0238(3) Uani 1 1 d . . .
H4A H 0.1442 0.7983 0.2614 0.029 Uiso 1 1 calc R . .
H4B H 0.0864 0.6893 0.3229 0.029 Uiso 1 1 calc R . .
C5 C 0.25086(15) 0.81636(14) 0.41860(12) 0.0197(3) Uani 1 1 d . . .
H5A H 0.3331 0.8652 0.4017 0.024 Uiso 1 1 calc R . .
H5B H 0.1931 0.8864 0.4627 0.024 Uiso 1 1 calc R . .
C6 C 0.36761(13) 0.80950(13) 0.59730(11) 0.0155(3) Uani 1 1 d . . .
H6A H 0.4429 0.8683 0.5795 0.019 Uiso 1 1 calc R . .
C7 C 0.43002(13) 0.71997(14) 0.66848(11) 0.0166(3) Uani 1 1 d . . .
H7A H 0.5011 0.6630 0.6269 0.020 Uiso 1 1 calc R . .
C8 C 0.49344(14) 0.82100(14) 0.78284(11) 0.0173(3) Uani 1 1 d . . .
H8A H 0.5605 0.7741 0.8202 0.021 Uiso 1 1 calc R . .
H8B H 0.5426 0.9006 0.7673 0.021 Uiso 1 1 calc R . .
C9 C 0.38149(13) 0.87229(13) 0.86361(11) 0.0159(3) Uani 1 1 d . . .
H9A H 0.4059 0.9693 0.9119 0.019 Uiso 1 1 calc R . .
C10 C 0.24861(13) 0.86373(13) 0.78501(11) 0.0143(3) Uani 1 1 d . . .
C11 C 0.27103(13) 0.90428(13) 0.67472(11) 0.0144(3) Uani 1 1 d . . .
H11A H 0.1798 0.8923 0.6298 0.017 Uiso 1 1 calc R . .
C12 C 0.31659(14) 1.05714(13) 0.70867(11) 0.0162(3) Uani 1 1 d . . .
C13 C 0.24008(13) 1.14360(13) 0.79979(11) 0.0156(3) Uani 1 1 d . . .
C14 C 0.24497(14) 1.28709(14) 0.82083(12) 0.0181(3) Uani 1 1 d . . .
H14A H 0.3014 1.3299 0.7786 0.022 Uiso 1 1 calc R . .
C15 C 0.16876(15) 1.36695(14) 0.90225(12) 0.0212(3) Uani 1 1 d . . .
H15A H 0.1718 1.4641 0.9155 0.025 Uiso 1 1 calc R . .
C16 C 0.08710(15) 1.30349(15) 0.96493(12) 0.0222(3) Uani 1 1 d . . .
H16A H 0.0345 1.3582 1.0210 0.027 Uiso 1 1 calc R . .
C17 C 0.08167(14) 1.16222(14) 0.94663(12) 0.0195(3) Uani 1 1 d . . .
H17A H 0.0270 1.1203 0.9906 0.023 Uiso 1 1 calc R . .
C18 C 0.15723(13) 1.08182(13) 0.86303(11) 0.0155(3) Uani 1 1 d . . .
C19 C 0.31220(14) 0.62899(14) 0.68825(11) 0.0167(3) Uani 1 1 d . . .
C20 C 0.34282(14) 0.77852(14) 0.93973(11) 0.0177(3) Uani 1 1 d . . .
C21 C 0.45318(15) 0.68647(15) 0.96272(13) 0.0229(3) Uani 1 1 d . . .
H21A H 0.4185 0.6303 1.0096 0.034 Uiso 1 1 calc R . .
H21B H 0.5345 0.7440 1.0037 0.034 Uiso 1 1 calc R . .
H21C H 0.4774 0.6260 0.8896 0.034 Uiso 1 1 calc R . .
C22 C 0.29375(15) 0.86125(15) 1.05311(12) 0.0215(3) Uani 1 1 d . . .
H22A H 0.2684 0.7987 1.0978 0.032 Uiso 1 1 calc R . .
H22B H 0.2139 0.9098 1.0379 0.032 Uiso 1 1 calc R . .
H22C H 0.3674 0.9285 1.0965 0.032 Uiso 1 1 calc R . .
C23 C 0.20487(13) 0.71085(13) 0.76316(11) 0.0156(3) Uani 1 1 d . . .
C24 C 0.05628(14) 0.65912(14) 0.72052(12) 0.0183(3) Uani 1 1 d . . .
H24A H 0.0469 0.5586 0.7101 0.022 Uiso 1 1 calc R . .
H24B H -0.0028 0.7031 0.7812 0.022 Uiso 1 1 calc R . .
C25 C 0.00292(14) 0.68492(14) 0.61057(12) 0.0175(3) Uani 1 1 d . . .
H25A H 0.0403 0.6353 0.5423 0.021 Uiso 1 1 calc R . .
C26 C -0.09219(14) 0.77116(14) 0.59995(12) 0.0189(3) Uani 1 1 d . . .
C27 C -0.13793(16) 0.78813(16) 0.48498(13) 0.0254(3) Uani 1 1 d . . .
H27A H -0.0884 0.7278 0.4256 0.038 Uiso 1 1 calc R . .
H27B H -0.1187 0.8843 0.4860 0.038 Uiso 1 1 calc R . .
H27C H -0.2365 0.7634 0.4682 0.038 Uiso 1 1 calc R . .
C28 C -0.16048(18) 0.86072(19) 0.69811(14) 0.0328(4) Uani 1 1 d . . .
H28A H -0.1249 0.8451 0.7701 0.049 Uiso 1 1 calc R . .
H28B H -0.2596 0.8377 0.6861 0.049 Uiso 1 1 calc R . .
H28C H -0.1415 0.9578 0.7021 0.049 Uiso 1 1 calc R . .

loop_
_atom_site_aniso_label
_atom_site_aniso_U_11
_atom_site_aniso_U_22
_atom_site_aniso_U_33
_atom_site_aniso_U_23
_atom_site_aniso_U_13
_atom_site_aniso_U_12
N1 0.0202(6) 0.0139(5) 0.0139(5) 0.0036(4) 0.0023(4) 0.0038(4)
O1 0.0179(5) 0.0116(5) 0.0192(5) 0.0048(4) 0.0063(4) 0.0021(4)
O2 0.0262(5) 0.0179(5) 0.0299(6) 0.0083(4) 0.0117(4) 0.0006(4)
O3 0.0309(6) 0.0138(5) 0.0245(5) 0.0042(4) 0.0022(4) 0.0037(4)
O4 0.0226(5) 0.0158(5) 0.0161(5) 0.0069(4) -0.0015(4) -0.0023(4)
C1 0.0248(7) 0.0183(7) 0.0173(7) 0.0040(5) 0.0039(5) 0.0070(5)
C2 0.0352(8) 0.0183(7) 0.0164(7) 0.0026(5) 0.0031(6) 0.0074(6)
C3 0.0372(9) 0.0250(8) 0.0150(7) 0.0045(6) 0.0034(6) 0.0095(6)
C4 0.0311(8) 0.0245(7) 0.0166(7) 0.0063(6) 0.0007(6) 0.0083(6)
C5 0.0272(7) 0.0167(7) 0.0171(7) 0.0066(5) 0.0034(5) 0.0063(5)
C6 0.0178(6) 0.0135(6) 0.0153(6) 0.0039(5) 0.0031(5) 0.0022(5)
C7 0.0171(6) 0.0160(6) 0.0163(6) 0.0036(5) 0.0021(5) 0.0042(5)
C8 0.0166(6) 0.0177(7) 0.0170(6) 0.0041(5) 0.0006(5) 0.0010(5)
C9 0.0182(6) 0.0139(6) 0.0154(6) 0.0037(5) 0.0014(5) 0.0006(5)
C10 0.0152(6) 0.0130(6) 0.0150(6) 0.0036(5) 0.0037(5) 0.0017(5)
C11 0.0157(6) 0.0133(6) 0.0144(6) 0.0041(5) 0.0019(5) 0.0014(5)
C12 0.0173(6) 0.0150(6) 0.0170(6) 0.0064(5) 0.0006(5) 0.0008(5)
C13 0.0173(6) 0.0140(6) 0.0155(6) 0.0044(5) 0.0003(5) 0.0007(5)
C14 0.0208(7) 0.0159(6) 0.0186(7) 0.0070(5) 0.0004(5) -0.0006(5)
C15 0.0287(7) 0.0124(6) 0.0221(7) 0.0043(5) 0.0008(6) 0.0025(5)
C16 0.0271(7) 0.0187(7) 0.0205(7) 0.0034(5) 0.0061(6) 0.0064(6)
C17 0.0220(7) 0.0183(7) 0.0193(7) 0.0061(5) 0.0050(5) 0.0024(5)
C18 0.0172(6) 0.0130(6) 0.0161(6) 0.0042(5) -0.0001(5) 0.0010(5)
C19 0.0208(7) 0.0152(6) 0.0143(6) 0.0054(5) -0.0021(5) 0.0032(5)
C20 0.0202(7) 0.0162(6) 0.0162(6) 0.0047(5) -0.0005(5) -0.0007(5)
C21 0.0261(7) 0.0241(7) 0.0208(7) 0.0100(6) 0.0002(6) 0.0045(6)
C22 0.0254(7) 0.0212(7) 0.0176(7) 0.0052(5) 0.0023(5) -0.0004(6)
C23 0.0187(6) 0.0136(6) 0.0154(6) 0.0059(5) 0.0005(5) 0.0009(5)
C24 0.0190(7) 0.0139(6) 0.0221(7) 0.0060(5) 0.0007(5) -0.0019(5)
C25 0.0177(6) 0.0153(6) 0.0180(6) 0.0028(5) 0.0013(5) -0.0014(5)
C26 0.0171(6) 0.0175(6) 0.0217(7) 0.0054(5) 0.0016(5) -0.0012(5)
C27 0.0253(7) 0.0255(8) 0.0263(8) 0.0098(6) -0.0021(6) 0.0033(6)
C28 0.0301(8) 0.0390(9) 0.0307(8) 0.0091(7) 0.0073(7) 0.0159(7)

loop_
_atom_type_symbol
_atom_type_description
_atom_type_scat_dispersion_real
_atom_type_scat_dispersion_imag
_atom_type_scat_source
C C 0.0033 0.0016 'International Tables Vol C Tables 4.2.6.8 and 6.1.1.4'
H H 0.0000 0.0000 'International Tables Vol C Tables 4.2.6.8 and 6.1.1.4'
N N 0.0061 0.0033 'International Tables Vol C Tables 4.2.6.8 and 6.1.1.4'
O O 0.0106 0.0060 'International Tables Vol C Tables 4.2.6.8 and 6.1.1.4'

loop_
_geom_angle_atom_site_label_1
_geom_angle_atom_site_label_2
_geom_angle_atom_site_label_3
_geom_angle
_geom_angle_site_symmetry_1
_geom_angle_site_symmetry_3
_geom_angle_publ_flag
C6 N1 C1 111.01(10) . . ?
C6 N1 C5 109.53(10) . . ?
C1 N1 C5 109.04(10) . . ?
C18 O1 C10 116.41(10) . . ?
C23 O4 C20 109.66(10) . . ?
N1 C1 C2 111.43(11) . . ?
C1 C2 C3 111.19(12) . . ?
C2 C3 C4 108.43(12) . . ?
C5 C4 C3 110.50(12) . . ?
N1 C5 C4 111.53(11) . . ?
N1 C6 C7 112.31(10) . . ?
N1 C6 C11 111.31(10) . . ?
C7 C6 C11 106.53(10) . . ?
C19 C7 C6 106.45(10) . . ?
C19 C7 C8 111.13(11) . . ?
C6 C7 C8 106.28(10) . . ?
C9 C8 C7 110.55(11) . . ?
C8 C9 C10 105.95(10) . . ?
C8 C9 C20 115.22(11) . . ?
C10 C9 C20 103.25(10) . . ?
O1 C10 C23 107.47(10) . . ?
O1 C10 C11 110.69(10) . . ?
C23 C10 C11 113.61(11) . . ?
O1 C10 C9 111.60(10) . . ?
C23 C10 C9 98.93(10) . . ?
C11 C10 C9 113.91(10) . . ?
C12 C11 C10 108.18(10) . . ?
C12 C11 C6 114.45(10) . . ?
C10 C11 C6 112.62(10) . . ?
O2 C12 C13 122.65(12) . . ?
O2 C12 C11 123.32(12) . . ?
C13 C12 C11 114.01(11) . . ?
C14 C13 C18 119.09(12) . . ?
C14 C13 C12 120.82(12) . . ?
C18 C13 C12 120.04(12) . . ?
C15 C14 C13 120.77(12) . . ?
C14 C15 C16 119.33(13) . . ?
C17 C16 C15 121.01(13) . . ?
C16 C17 C18 119.42(13) . . ?
O1 C18 C17 116.77(11) . . ?
O1 C18 C13 122.85(12) . . ?
C17 C18 C13 120.38(12) . . ?
O3 C19 C7 124.78(13) . . ?
O3 C19 C23 121.60(12) . . ?
C7 C19 C23 113.55(11) . . ?
O4 C20 C22 107.30(11) . . ?
O4 C20 C21 107.58(11) . . ?
C22 C20 C21 109.57(11) . . ?
O4 C20 C9 104.39(10) . . ?
C22 C20 C9 111.79(11) . . ?
C21 C20 C9 115.68(11) . . ?
O4 C23 C10 103.86(10) . . ?
O4 C23 C24 105.71(10) . . ?
C10 C23 C24 119.28(11) . . ?
O4 C23 C19 106.45(10) . . ?
C10 C23 C19 106.32(10) . . ?
C24 C23 C19 114.07(11) . . ?
C25 C24 C23 116.21(11) . . ?
C26 C25 C24 125.96(13) . . ?
C25 C26 C27 121.21(13) . . ?
C25 C26 C28 124.73(13) . . ?
C27 C26 C28 114.06(13) . . ?

loop_
_geom_bond_atom_site_label_1
_geom_bond_atom_site_label_2
_geom_bond_distance
_geom_bond_site_symmetry_2
_geom_bond_publ_flag
N1 C6 1.4745(17) . ?
N1 C1 1.4762(17) . ?
N1 C5 1.4770(17) . ?
O1 C18 1.3711(15) . ?
O1 C10 1.4423(15) . ?
O2 C12 1.2143(16) . ?
O3 C19 1.2055(17) . ?
O4 C23 1.4387(16) . ?
O4 C20 1.4572(16) . ?
C1 C2 1.5202(19) . ?
C2 C3 1.522(2) . ?
C3 C4 1.523(2) . ?
C4 C5 1.522(2) . ?
C6 C7 1.5430(18) . ?
C6 C11 1.5528(17) . ?
C7 C19 1.5181(19) . ?
C7 C8 1.5451(18) . ?
C8 C9 1.5368(18) . ?
C9 C10 1.5473(18) . ?
C9 C20 1.5565(18) . ?
C10 C23 1.5305(18) . ?
C10 C11 1.5399(18) . ?
C11 C12 1.5217(18) . ?
C12 C13 1.4811(18) . ?
C13 C14 1.4016(18) . ?
C13 C18 1.3992(18) . ?
C14 C15 1.3808(19) . ?
C15 C16 1.397(2) . ?
C16 C17 1.383(2) . ?
C17 C18 1.3949(19) . ?
C19 C23 1.5559(18) . ?
C20 C22 1.5233(19) . ?
C20 C21 1.5259(19) . ?
C23 C24 1.5282(18) . ?
C24 C25 1.5016(19) . ?
C25 C26 1.334(2) . ?
C26 C27 1.501(2) . ?
C26 C28 1.503(2) . ?
